data_7248685
loop_
_publ_author_name
'Hamza, Mariam'
'Hamdi, Besma'
'Ben Ahmed, Ali'
'Capitelli, Francesco'
'El Feki, Hafed'

_publ_section_title
;
 Synthesis of a new potassium-substituted lead fluorapatite and its
 structural characterization
;
_journal_issue 24
_journal_name_full 'RSC Advances'
_journal_page_first 16876
_journal_page_last 16885
_journal_paper_doi 10.1039/D4RA01014K
_journal_volume 14
_journal_year 2024
_chemical_formula_moiety 'K1.13 O24 P6 Pb5.09, 0.866(F), 3.776(Ca)'
_chemical_formula_sum 'Ca3.78 F0.87 K1.13 O24 P6 Pb5.09'
_chemical_formula_weight 1836.27
_chemical_melting_point 1273
_chemical_name_common apatite
_chemical_name_systematic Pb~5.09~Ca~3.78~K~1.13~(PO~4~)~6~F~0.87~
_space_group_crystal_system hexagonal
_space_group_IT_number 176
_space_group_name_Hall '-P 6c'
_space_group_name_H-M_alt 'P 63/m'
_atom_sites_solution_hydrogens No_H
_audit_creation_method SHELXL-2016/6
_audit_update_record
;
2024-04-23 deposited with the CCDC.	2024-04-25 downloaded from the CCDC.
;
_cell_angle_alpha 90
_cell_angle_beta 90
_cell_angle_gamma 120
_cell_formula_units_Z 1
_cell_length_a 9.7190(5)
_cell_length_b 9.7190(5)
_cell_length_c 7.1700(6)
_cell_measurement_reflns_used 156
_cell_measurement_temperature 293(2)
_cell_measurement_theta_max 21.39
_cell_measurement_theta_min 2.67
_cell_volume 586.53(7)
_computing_cell_refinement 'Bruker SAINT (Bruker, 2006)'
_computing_data_collection 'Bruker APEX2(Bruker, 2006)'
_computing_data_reduction 'Bruker SAINT (Bruker, 2006)'
_computing_molecular_graphics 'CrystalMaker (CrystalMaker Software, 1999'
_computing_publication_material WinGXv1.80.05
_computing_structure_refinement 'SHELXL-2016/6 (Sheldrick, 2015)'
_computing_structure_solution 'SHELXS-97 (Sheldrick, 1997)'
_diffrn_ambient_temperature 293(2)
_diffrn_measured_fraction_theta_full 0.997
_diffrn_measured_fraction_theta_max 0.998
_diffrn_measurement_device_type KappaCCD
_diffrn_measurement_method CCD
_diffrn_radiation_type MoK\a
_diffrn_radiation_wavelength 0.71073
_diffrn_reflns_av_R_equivalents 0.0819
_diffrn_reflns_av_unetI/netI 0.0553
_diffrn_reflns_Laue_measured_fraction_full 0.997
_diffrn_reflns_Laue_measured_fraction_max 0.998
_diffrn_reflns_limit_h_max 4
_diffrn_reflns_limit_h_min -15
_diffrn_reflns_limit_k_max 15
_diffrn_reflns_limit_k_min -6
_diffrn_reflns_limit_l_max 11
_diffrn_reflns_limit_l_min -11
_diffrn_reflns_number 4561
_diffrn_reflns_point_group_measured_fraction_full 0.997
_diffrn_reflns_point_group_measured_fraction_max 0.998
_diffrn_reflns_theta_full 25.242
_diffrn_reflns_theta_max 35.007
_diffrn_reflns_theta_min 3.733
_exptl_absorpt_coefficient_mu 37.944
_exptl_absorpt_correction_T_max 0.326
_exptl_absorpt_correction_T_min 0.176
_exptl_absorpt_correction_type gaussian
_exptl_absorpt_process_details 'CrysAlisPro, Rigaku Oxford Diffraction, 2019'
_exptl_crystal_colour Colourless
_exptl_crystal_density_diffrn 5.199
_exptl_crystal_description 'hexagonal needle'
_exptl_crystal_F_000 804.1
_exptl_crystal_size_max 0.122
_exptl_crystal_size_mid 0.0325
_exptl_crystal_size_min 0.0295
_refine_diff_density_max 1.558
_refine_diff_density_min -1.500
_refine_diff_density_rms 0.328
_refine_ls_extinction_coef 0.0036(3)
_refine_ls_extinction_expression Fc^*^=kFc[1+0.001xFc^2^\l^3^/sin(2\q)]^-1/4^
_refine_ls_extinction_method 'SHELXL-2016/6 (Sheldrick, 2015)'
_refine_ls_goodness_of_fit_ref 0.971
_refine_ls_hydrogen_treatment none
_refine_ls_matrix_type full
_refine_ls_number_parameters 45
_refine_ls_number_reflns 923
_refine_ls_number_restraints 3
_refine_ls_restrained_S_all 0.970
_refine_ls_R_factor_all 0.0575
_refine_ls_R_factor_gt 0.0309
_refine_ls_shift/su_max 0.000
_refine_ls_shift/su_mean 0.000
_refine_ls_structure_factor_coef Fsqd
_refine_ls_weighting_details 'w=1/[\s^2^(Fo^2^)+(0.0232P)^2^] where P=(Fo^2^+2Fc^2^)/3'
_refine_ls_weighting_scheme calc
_refine_ls_wR_factor_gt 0.0546
_refine_ls_wR_factor_ref 0.0614
_reflns_Friedel_coverage 0.000
_reflns_number_gt 673
_reflns_number_total 925
_reflns_threshold_expression 'I > 2\s(I)'
_cod_data_source_file d4ra01014k1.cif
_cod_data_source_block shelx
_cod_original_cell_volume 586.53(8)
_cod_database_code 7248685
_shelx_space_group_comment
;
The symmetry employed for this shelxl refinement is uniquely defined
by the following loop, which should always be used as a source of
symmetry information in preference to the above space-group names.
They are only intended as comments.
;
_exptl_absorpt_special_details 'Systematic and Grid Sampling are used'
_shelx_shelxl_version_number 2016/6

loop_
_space_group_symop_operation_xyz
'x, y, z'
'-x, -y, z+1/2'
'-y, x-y, z'
'-x+y, -x, z'
'x-y, x, z+1/2'
'y, -x+y, z+1/2'
'-x, -y, -z'
'x, y, -z-1/2'
'y, -x+y, -z'
'x-y, x, -z'
'-x+y, -x, -z-1/2'
'-y, x-y, -z-1/2'

loop_
_atom_site_label
_atom_site_type_symbol
_atom_site_fract_x
_atom_site_fract_y
_atom_site_fract_z
_atom_site_U_iso_or_equiv
_atom_site_adp_type
_atom_site_occupancy
_atom_site_site_symmetry_order
_atom_site_calc_flag
_atom_site_refinement_flags_posn
_atom_site_refinement_flags_adp
_atom_site_refinement_flags_occupancy
_atom_site_disorder_assembly
_atom_site_disorder_group
Ca Ca 0.666667 0.333333 0.49503(18) 0.0173(4) Uani 0.944(2) 3 d S T P . .
Pb1 Pb 0.666667 0.333333 0.49503(18) 0.0173(4) Uani 0.0556(19) 3 d S T P . .
Pb2 Pb 0.25150(3) 0.25375(3) 0.250000 0.01946(11) Uani 0.811(4) 2 d S T P . .
K K 0.25150(3) 0.25375(3) 0.250000 0.01946(11) Uani 0.189(4) 2 d S T P . .
P1 P 0.59023(19) 0.61749(19) 0.250000 0.0155(4) Uani 1 2 d S T P . .
O1 O 0.4107(6) 0.5352(5) 0.250000 0.0339(14) Uani 1 2 d S T P . .
O2 O 0.6462(5) 0.5002(5) 0.250000 0.0250(11) Uani 1 2 d S T P . .
O3 O 0.6470(4) 0.7261(4) 0.0785(5) 0.0253(8) Uani 1 1 d . . . . .
F F 0.000000 0.000000 0.250000 0.043(5) Uani 0.433(11) 6 d S T P . .

loop_
_atom_site_aniso_label
_atom_site_aniso_U_11
_atom_site_aniso_U_22
_atom_site_aniso_U_33
_atom_site_aniso_U_23
_atom_site_aniso_U_13
_atom_site_aniso_U_12
Ca 0.0186(5) 0.0186(5) 0.0148(5) 0.000 0.000 0.0093(2)
Pb1 0.0186(5) 0.0186(5) 0.0148(5) 0.000 0.000 0.0093(2)
Pb2 0.01997(16) 0.01967(16) 0.02416(16) 0.000 0.000 0.01397(13)
K 0.01997(16) 0.01967(16) 0.02416(16) 0.000 0.000 0.01397(13)
P1 0.0149(8) 0.0126(7) 0.0222(7) 0.000 0.000 0.0093(6)
O1 0.022(2) 0.007(2) 0.065(4) 0.000 0.000 0.0013(19)
O2 0.035(3) 0.020(2) 0.027(3) 0.000 0.000 0.020(2)
O3 0.038(2) 0.0199(15) 0.0217(15) 0.0070(15) 0.0117(17) 0.0170(16)
F 0.040(6) 0.040(6) 0.047(10) 0.000 0.000 0.020(3)

loop_
_atom_type_symbol
_atom_type_description
_atom_type_scat_dispersion_real
_atom_type_scat_dispersion_imag
_atom_type_scat_source
Ca Ca 0.2262 0.3064 'International Tables Vol C Tables 4.2.6.8 and 6.1.1.4'
Pb Pb -3.3944 10.1111 'International Tables Vol C Tables 4.2.6.8 and 6.1.1.4'
K K 0.2009 0.2494 'International Tables Vol C Tables 4.2.6.8 and 6.1.1.4'
P P 0.1023 0.0942 'International Tables Vol C Tables 4.2.6.8 and 6.1.1.4'
O O 0.0106 0.0060 'International Tables Vol C Tables 4.2.6.8 and 6.1.1.4'
F F 0.0171 0.0103 'International Tables Vol C Tables 4.2.6.8 and 6.1.1.4'

loop_
_exptl_crystal_face_index_h
_exptl_crystal_face_index_k
_exptl_crystal_face_index_l
_exptl_crystal_face_perp_dist
0 0 1 0.0700
1 -1 0 0.0210
-1 0 0 0.0180
-1 1 0 0.0250
2 1 0 0.0250
-3 -2 -6 0.0210
0 -1 -1 0.0190
-1 0 1 0.0450
0 -1 0 0.0290

loop_
_geom_angle_atom_site_label_1
_geom_angle_atom_site_label_2
_geom_angle_atom_site_label_3
_geom_angle
_geom_angle_site_symmetry_1
_geom_angle_site_symmetry_3
_geom_angle_publ_flag
O2 Ca O2 74.82(12) 3_655 4_665 ?
O2 Ca O2 74.82(12) 3_655 . ?
O2 Ca O2 74.82(12) 4_665 . ?
O2 Ca O1 149.47(14) 3_655 10_656 ?
O2 Ca O1 92.31(10) 4_665 10_656 ?
O2 Ca O1 129.13(14) . 10_656 ?
O2 Ca O1 92.31(10) 3_655 9_556 ?
O2 Ca O1 129.13(14) 4_665 9_556 ?
O2 Ca O1 149.47(14) . 9_556 ?
O1 Ca O1 74.28(13) 10_656 9_556 ?
O2 Ca O1 129.13(14) 3_655 7_666 ?
O2 Ca O1 149.47(14) 4_665 7_666 ?
O2 Ca O1 92.31(10) . 7_666 ?
O1 Ca O1 74.28(13) 10_656 7_666 ?
O1 Ca O1 74.28(13) 9_556 7_666 ?
O2 Ca O3 81.60(12) 3_655 6 ?
O2 Ca O3 76.08(12) 4_665 6 ?
O2 Ca O3 146.37(11) . 6 ?
O1 Ca O3 68.34(12) 10_656 6 ?
O1 Ca O3 53.21(12) 9_556 6 ?
O1 Ca O3 121.28(12) 7_666 6 ?
O2 Ca O3 146.37(11) 3_655 5_655 ?
O2 Ca O3 81.60(12) 4_665 5_655 ?
O2 Ca O3 76.08(12) . 5_655 ?
O1 Ca O3 53.21(12) 10_656 5_655 ?
O1 Ca O3 121.28(12) 9_556 5_655 ?
O1 Ca O3 68.34(12) 7_666 5_655 ?
O3 Ca O3 115.77(5) 6 5_655 ?
O2 Ca O3 76.08(12) 3_655 2_665 ?
O2 Ca O3 146.37(11) 4_665 2_665 ?
O2 Ca O3 81.60(12) . 2_665 ?
O1 Ca O3 121.28(12) 10_656 2_665 ?
O1 Ca O3 68.34(12) 9_556 2_665 ?
O1 Ca O3 53.21(12) 7_666 2_665 ?
O3 Ca O3 115.77(5) 6 2_665 ?
O3 Ca O3 115.77(5) 5_655 2_665 ?
O2 Ca P1 163.74(10) 3_655 10_656 ?
O2 Ca P1 89.08(9) 4_665 10_656 ?
O2 Ca P1 103.57(10) . 10_656 ?
O1 Ca P1 25.92(11) 10_656 10_656 ?
O1 Ca P1 96.20(9) 9_556 10_656 ?
O1 Ca P1 66.78(11) 7_666 10_656 ?
O3 Ca P1 92.43(7) 6 10_656 ?
O3 Ca P1 27.49(7) 5_655 10_656 ?
O3 Ca P1 119.98(8) 2_665 10_656 ?
O2 Ca P1 89.08(9) 3_655 9_556 ?
O2 Ca P1 103.57(10) 4_665 9_556 ?
O2 Ca P1 163.74(10) . 9_556 ?
O1 Ca P1 66.78(11) 10_656 9_556 ?
O1 Ca P1 25.92(10) 9_556 9_556 ?
O1 Ca P1 96.20(9) 7_666 9_556 ?
O3 Ca P1 27.49(7) 6 9_556 ?
O3 Ca P1 119.98(8) 5_655 9_556 ?
O3 Ca P1 92.43(7) 2_665 9_556 ?
P1 Ca P1 92.53(3) 10_656 9_556 ?
O2 Ca P1 103.57(10) 3_655 7_666 ?
O2 Ca P1 163.73(10) 4_665 7_666 ?
O2 Ca P1 89.08(9) . 7_666 ?
O1 Ca P1 96.20(9) 10_656 7_666 ?
O1 Ca P1 66.78(11) 9_556 7_666 ?
O1 Ca P1 25.92(11) 7_666 7_666 ?
O3 Ca P1 119.98(8) 6 7_666 ?
O3 Ca P1 92.43(7) 5_655 7_666 ?
O3 Ca P1 27.49(7) 2_665 7_666 ?
P1 Ca P1 92.53(3) 10_656 7_666 ?
P1 Ca P1 92.53(3) 9_556 7_666 ?
O1 Pb2 F 154.79(13) . . ?
O1 Pb2 O3 84.62(9) . 2_665 ?
F Pb2 O3 103.43(8) . 2_665 ?
O1 Pb2 O3 84.62(9) . 7_665 ?
F Pb2 O3 103.43(8) . 7_665 ?
O3 Pb2 O3 137.97(16) 2_665 7_665 ?
O1 Pb2 O3 75.19(13) . 4_565 ?
F Pb2 O3 82.60(8) . 4_565 ?
O3 Pb2 O3 134.97(12) 2_665 4_565 ?
O3 Pb2 O3 80.24(6) 7_665 4_565 ?
O1 Pb2 O3 75.19(13) . 11_566 ?
F Pb2 O3 82.60(8) . 11_566 ?
O3 Pb2 O3 80.24(6) 2_665 11_566 ?
O3 Pb2 O3 134.97(12) 7_665 11_566 ?
O3 Pb2 O3 55.99(15) 4_565 11_566 ?
O2 P1 O1 111.2(3) . . ?
O2 P1 O3 112.59(17) . . ?
O1 P1 O3 106.68(18) . . ?
O2 P1 O3 112.59(17) . 8_556 ?
O1 P1 O3 106.68(18) . 8_556 ?
O3 P1 O3 106.7(3) . 8_556 ?
O2 P1 Ca 134.44(13) . 2_664 ?
O1 P1 Ca 47.46(12) . 2_664 ?
O3 P1 Ca 59.73(14) . 2_664 ?
O3 P1 Ca 112.38(14) 8_556 2_664 ?
O2 P1 Ca 134.44(13) . 7_666 ?
O1 P1 Ca 47.46(12) . 7_666 ?
O3 P1 Ca 112.38(14) . 7_666 ?
O3 P1 Ca 59.73(14) 8_556 7_666 ?
Ca P1 Ca 66.91(5) 2_664 7_666 ?
O2 P1 K 59.68(19) . 4_665 ?
O1 P1 K 170.86(19) . 4_665 ?
O3 P1 K 78.45(15) . 4_665 ?
O3 P1 K 78.45(15) 8_556 4_665 ?
Ca P1 K 138.17(4) 2_664 4_665 ?
Ca P1 K 138.17(4) 7_666 4_665 ?
O2 P1 K 90.54(8) . 7_666 ?
O1 P1 K 109.83(4) . 7_666 ?
O3 P1 K 125.10(15) . 7_666 ?
O3 P1 K 23.41(12) 8_556 7_666 ?
Ca P1 K 132.29(4) 2_664 7_666 ?
Ca P1 K 69.36(2) 7_666 7_666 ?
K P1 K 71.79(2) 4_665 7_666 ?
P1 O1 Pb2 121.6(3) . . ?
P1 O1 Ca 106.62(15) . 7_666 ?
Pb2 O1 Ca 113.05(14) . 7_666 ?
P1 O1 Ca 106.62(15) . 2_664 ?
Pb2 O1 Ca 113.05(14) . 2_664 ?
Ca O1 Ca 91.60(17) 7_666 2_664 ?
P1 O2 Ca 133.18(10) . 8_556 ?
P1 O2 Ca 133.18(10) . . ?
Ca O2 Ca 90.90(15) 8_556 . ?
P1 O2 K 95.6(2) . 4_665 ?
Ca O2 K 95.00(12) 8_556 4_665 ?
Ca O2 K 94.99(12) . 4_665 ?
P1 O3 Pb2 142.62(18) . 7_665 ?
P1 O3 Pb2 98.14(16) . 3_665 ?
Pb2 O3 Pb2 115.29(13) 7_665 3_665 ?
P1 O3 Ca 92.78(17) . 2_664 ?
Pb2 O3 Ca 98.97(12) 7_665 2_664 ?
Pb2 O3 Ca 96.87(10) 3_665 2_664 ?
Pb2 F Pb2 120.0 . 3 ?
Pb2 F Pb2 120.0 . 4 ?
Pb2 F Pb2 120.0 3 4 ?

loop_
_geom_bond_atom_site_label_1
_geom_bond_atom_site_label_2
_geom_bond_distance
_geom_bond_site_symmetry_2
_geom_bond_publ_flag
Ca O2 2.465(3) 3_655 ?
Ca O2 2.465(3) 4_665 ?
Ca O2 2.465(3) . ?
Ca O1 2.550(4) 10_656 ?
Ca O1 2.550(4) 9_556 ?
Ca O1 2.550(4) 7_666 ?
Ca O3 2.868(4) 6 ?
Ca O3 2.868(4) 5_655 ?
Ca O3 2.868(4) 2_665 ?
Ca P1 3.3163(15) 10_656 ?
Ca P1 3.3163(15) 9_556 ?
Ca P1 3.3163(15) 7_666 ?
Pb2 O1 2.375(4) . ?
Pb2 F 2.4554(3) . ?
Pb2 O3 2.523(3) 2_665 ?
Pb2 O3 2.523(3) 7_665 ?
Pb2 O3 2.620(3) 4_565 ?
Pb2 O3 2.620(3) 11_566 ?
P1 O2 1.489(5) . ?
P1 O1 1.513(5) . ?
P1 O3 1.533(3) . ?
P1 O3 1.533(3) 8_556 ?
